data_7237464
loop_
_publ_author_name
'Natarajan, Nagarajan'
'Shi, Lin-Xi'
'Xiao, Hui'
'Wang, Jin-Yun'
'Zhang, Li-Yi'
'Zhang, Xu'
'Chen, Zhong-Ning'

_publ_section_title
;
 Using phosphorescent PtAu3 clusters for superior solution-processable
 organic light emitting diodes with very small efficiency roll-off
;
_journal_issue 33
_journal_name_full 'Journal of Materials Chemistry C'
_journal_page_first 8966
_journal_paper_doi 10.1039/C8TC03270J
_journal_volume 6
_journal_year 2018
_chemical_formula_sum 'C118 H96 Au3 Cl3 N2 O8 P8 Pt'
_chemical_formula_weight 2810.06
_space_group_crystal_system triclinic
_space_group_IT_number 2
_space_group_name_Hall '-P 1'
_space_group_name_H-M_alt 'P -1'
_atom_sites_solution_hydrogens geom
_audit_creation_method SHELXL-2016/6
_audit_update_record
;
2018-05-31 deposited with the CCDC.
2018-08-02 downloaded from the CCDC.
;
_cell_angle_alpha 100.71(3)
_cell_angle_beta 96.56(3)
_cell_angle_gamma 116.03(3)
_cell_formula_units_Z 2
_cell_length_a 19.075(4)
_cell_length_b 20.069(4)
_cell_length_c 20.257(4)
_cell_measurement_reflns_used 16074
_cell_measurement_temperature 293(2)
_cell_measurement_theta_max 27.5984
_cell_measurement_theta_min 2.0213
_cell_volume 6676(3)
_computing_structure_refinement 'SHELXL-2016/6 (Sheldrick, 2016)'
_diffrn_ambient_temperature 293(2)
_diffrn_measured_fraction_theta_full 0.950
_diffrn_measured_fraction_theta_max 0.950
_diffrn_measurement_device_type
;
Mercury70 (2x2 bin mode)
;
_diffrn_radiation_type MoK\a
_diffrn_radiation_wavelength 0.71073
_diffrn_reflns_av_R_equivalents 0.1286
_diffrn_reflns_av_unetI/netI 0.2175
_diffrn_reflns_Laue_measured_fraction_full 0.950
_diffrn_reflns_Laue_measured_fraction_max 0.950
_diffrn_reflns_limit_h_max 22
_diffrn_reflns_limit_h_min -22
_diffrn_reflns_limit_k_max 23
_diffrn_reflns_limit_k_min -23
_diffrn_reflns_limit_l_max 24
_diffrn_reflns_limit_l_min -24
_diffrn_reflns_number 41783
_diffrn_reflns_point_group_measured_fraction_full 0.950
_diffrn_reflns_point_group_measured_fraction_max 0.950
_diffrn_reflns_theta_full 25.000
_diffrn_reflns_theta_max 25.000
_diffrn_reflns_theta_min 2.021
_exptl_absorpt_coefficient_mu 4.533
_exptl_absorpt_correction_T_max 0.580
_exptl_absorpt_correction_T_min 0.447
_exptl_absorpt_correction_type multi-scan
_exptl_crystal_colour Yellow
_exptl_crystal_density_diffrn 1.398
_exptl_crystal_description needle
_exptl_crystal_F_000 2736
_exptl_crystal_size_max 0.40
_exptl_crystal_size_mid 0.15
_exptl_crystal_size_min 0.12
_platon_squeeze_details
;
The unit cell contains highly disordered CH2Cl2 molecules which have been treated as 
a diffuse contribution to the overall scattering without specific atom 
positions by SQUEEZE/PLATON. 
;
_refine_diff_density_max 4.525
_refine_diff_density_min -3.182
_refine_diff_density_rms 0.257
_refine_ls_extinction_method none
_refine_ls_goodness_of_fit_ref 0.928
_refine_ls_hydrogen_treatment constr
_refine_ls_matrix_type full
_refine_ls_number_parameters 1216
_refine_ls_number_reflns 22342
_refine_ls_number_restraints 512
_refine_ls_restrained_S_all 0.923
_refine_ls_R_factor_all 0.1165
_refine_ls_R_factor_gt 0.0902
_refine_ls_shift/su_max 0.001
_refine_ls_shift/su_mean 0.000
_refine_ls_structure_factor_coef Fsqd
_refine_ls_weighting_details 'w=1/[\s^2^(Fo^2^)+(0.0684P)^2^] where P=(Fo^2^+2Fc^2^)/3'
_refine_ls_weighting_scheme calc
_refine_ls_wR_factor_gt 0.2027
_refine_ls_wR_factor_ref 0.2152
_reflns_Friedel_coverage 0.000
_reflns_number_gt 11711
_reflns_number_total 22342
_reflns_threshold_expression 'I > 2\s(I)'
_cod_data_source_file c8tc03270j2.cif
_cod_data_source_block complex_6
_cod_depositor_comments
;
The following automatic conversions were performed:

data item '_exptl_absorpt_correction_type' value 'Multi-scan' was
changed to 'multi-scan' in accordance with the
/home/saulius/struct/COD-crude-data/automatic-downloads/DataCite-retrospective/RSC/depositions/lib/dictionaries/cif_core.dic
dictionary named 'cif_core.dic' version 2.4.2 last updated on
2011-04-26.

Automatic conversion script
Id: cif_fix_values 6909 2019-04-08 15:41:33Z antanas 
;
_cod_database_code 7237464
_shelx_shelxl_version_number 2016/6
_shelx_space_group_comment
;
The symmetry employed for this shelxl refinement is uniquely defined
by the following loop, which should always be used as a source of
symmetry information in preference to the above space-group names.
They are only intended as comments.
;
_shelx_estimated_absorpt_t_min 0.4939
_shelx_estimated_absorpt_t_max 1
_platon_squeeze_void_probe_radius 1.20

loop_
_space_group_symop_operation_xyz
'x, y, z'
'-x, -y, -z'

loop_
_atom_site_label
_atom_site_type_symbol
_atom_site_fract_x
_atom_site_fract_y
_atom_site_fract_z
_atom_site_U_iso_or_equiv
_atom_site_adp_type
_atom_site_occupancy
_atom_site_site_symmetry_order
_atom_site_calc_flag
_atom_site_refinement_flags_posn
_atom_site_refinement_flags_adp
Au1 Au 0.25328(3) 1.00649(3) 0.73530(3) 0.03368(17) Uani 1 1 d . .
Au2 Au 0.24224(4) 1.14998(4) 0.73930(3) 0.04489(19) Uani 1 1 d . .
Au3 Au 0.18445(4) 0.90082(4) 0.59394(3) 0.04089(18) Uani 1 1 d . .
Pt1 Pt 0.32189(3) 0.96686(3) 0.85130(3) 0.03394(17) Uani 1 1 d . .
Cl1 Cl 0.6405(4) 0.2234(4) 0.6861(4) 0.0970(19) Uani 1 1 d . .
Cl01 Cl 0.1759(2) 1.0471(2) 0.59941(17) 0.0458(10) Uani 1 1 d . .
Cl2 Cl 0.8839(4) 0.8462(5) 0.8128(4) 0.103(2) Uani 1 1 d . .
P1 P 0.0663(2) 0.8279(2) 0.62481(19) 0.0375(9) Uani 1 1 d . U
P2 P 0.1145(2) 1.0963(2) 0.76091(19) 0.0389(10) Uani 1 1 d . .
P3 P 0.2049(2) 0.9246(2) 0.89029(18) 0.0378(9) Uani 1 1 d . U
P4 P 0.1318(2) 0.9514(2) 0.76196(18) 0.0338(9) Uani 1 1 d . U
P5 P 0.3770(2) 1.2182(2) 0.73973(19) 0.0376(9) Uani 1 1 d . .
P6 P 0.3046(2) 0.9602(2) 0.56130(18) 0.0380(10) Uani 1 1 d . .
P7 P 0.4430(3) 1.0057(2) 0.81869(19) 0.0401(10) Uani 1 1 d . .
P8 P 0.3754(2) 1.0625(2) 0.70938(18) 0.0348(9) Uani 1 1 d . .
O1 O 0.6457(12) 0.2503(16) 0.6291(12) 0.203(12) Uani 1 1 d . .
O2 O 0.7094(9) 0.2197(11) 0.7108(10) 0.139(7) Uani 1 1 d . .
O3 O 0.5722(9) 0.1486(10) 0.6680(9) 0.124(6) Uani 1 1 d . .
O4 O 0.6257(10) 0.2700(10) 0.7397(8) 0.121(6) Uani 1 1 d . .
O5 O 0.9480(10) 0.8970(13) 0.8744(12) 0.184(10) Uani 1 1 d . .
O6 O 0.8980(13) 0.7924(14) 0.7740(10) 0.163(9) Uani 1 1 d . .
O7 O 0.8733(13) 0.8924(13) 0.7720(10) 0.164(9) Uani 1 1 d . .
O8 O 0.8187(9) 0.8171(11) 0.8394(9) 0.140(7) Uani 1 1 d . .
N1 N 0.4218(10) 1.3923(8) 1.1560(8) 0.073(5) Uani 1 1 d . .
N2 N 0.2214(10) 0.5166(9) 0.5874(9) 0.081(5) Uani 1 1 d . .
C1 C 0.0693(8) 0.9920(8) 0.7372(7) 0.032(3) Uani 1 1 d . .
H1A H 0.022955 0.972219 0.757305 0.038 Uiso 1 1 calc R U
H1B H 0.050238 0.973755 0.687495 0.038 Uiso 1 1 calc R U
C2 C 0.1398(8) 0.9599(8) 0.8537(6) 0.034(3) Uani 1 1 d . U
H2A H 0.086809 0.931439 0.861669 0.040 Uiso 1 1 calc R U
H2B H 0.160197 1.013524 0.877658 0.040 Uiso 1 1 calc R U
C3 C 0.0806(8) 0.8498(8) 0.7184(6) 0.034(3) Uani 1 1 d . U
H3A H 0.028646 0.826711 0.729899 0.041 Uiso 1 1 calc R U
H3B H 0.110910 0.826144 0.735839 0.041 Uiso 1 1 calc R U
C4 C 0.3673(9) 1.0564(8) 0.6168(8) 0.043(4) Uani 1 1 d . .
H4A H 0.345957 1.089687 0.605366 0.052 Uiso 1 1 calc R U
H4B H 0.420513 1.075481 0.607511 0.052 Uiso 1 1 calc R U
C5 C 0.4351(7) 1.0169(8) 0.7314(6) 0.028(3) Uani 1 1 d . U
H5A H 0.488577 1.046897 0.725035 0.033 Uiso 1 1 calc R U
H5B H 0.412348 0.966447 0.699377 0.033 Uiso 1 1 calc R U
C6 C 0.4318(8) 1.1647(8) 0.7549(6) 0.031(3) Uani 1 1 d . .
H6A H 0.481813 1.187194 0.740057 0.038 Uiso 1 1 calc R U
H6B H 0.444610 1.169881 0.803898 0.038 Uiso 1 1 calc R U
C7 C 0.0260(9) 0.7246(10) 0.5969(8) 0.046(4) Uani 1 1 d . .
C8 C 0.0285(13) 0.6914(12) 0.5359(10) 0.091(7) Uani 1 1 d . .
H8A H 0.052156 0.720761 0.506451 0.109 Uiso 1 1 calc R U
C9 C -0.0053(15) 0.6097(14) 0.5150(12) 0.106(8) Uani 1 1 d . U
H9A H -0.001859 0.585713 0.472403 0.128 Uiso 1 1 calc R U
C10 C -0.0424(15) 0.5669(14) 0.5568(15) 0.108(8) Uani 1 1 d . U
H10A H -0.065162 0.513688 0.541716 0.129 Uiso 1 1 calc R U
C11 C -0.0470(14) 0.5958(12) 0.6139(14) 0.104(8) Uani 1 1 d . U
H11A H -0.071744 0.564693 0.641769 0.125 Uiso 1 1 calc R U
C12 C -0.0155(13) 0.6747(13) 0.6367(13) 0.097(8) Uani 1 1 d . .
H12A H -0.021555 0.695735 0.679263 0.117 Uiso 1 1 calc R U
C13 C -0.0171(5) 0.8430(6) 0.5911(5) 0.041(3) Uani 1 1 d G U
C14 C -0.0103(5) 0.8765(6) 0.5363(5) 0.048(4) Uani 1 1 d G U
H14A H 0.035306 0.890154 0.518350 0.058 Uiso 1 1 calc R U
C15 C -0.0717(7) 0.8895(6) 0.5085(5) 0.055(4) Uani 1 1 d G U
H15A H -0.067170 0.911935 0.471828 0.066 Uiso 1 1 calc R U
C16 C -0.1399(6) 0.8691(7) 0.5354(5) 0.065(4) Uani 1 1 d G U
H16A H -0.180936 0.877844 0.516709 0.078 Uiso 1 1 calc R U
C17 C -0.1466(5) 0.8356(7) 0.5901(5) 0.067(4) Uani 1 1 d G U
H17A H -0.192225 0.821973 0.608112 0.080 Uiso 1 1 calc R U
C18 C -0.0852(6) 0.8226(6) 0.6180(4) 0.047(4) Uani 1 1 d G U
H18A H -0.089749 0.800191 0.654635 0.056 Uiso 1 1 calc R U
C19 C 0.0385(10) 1.1128(11) 0.7147(8) 0.059(5) Uani 1 1 d . .
C20 C -0.0068(12) 1.0680(12) 0.6499(10) 0.076(6) Uani 1 1 d . .
H20A H 0.001662 1.028381 0.627252 0.091 Uiso 1 1 calc R U
C21 C -0.0640(11) 1.0825(11) 0.6195(8) 0.065(5) Uani 1 1 d . .
H21A H -0.100001 1.049012 0.578783 0.078 Uiso 1 1 calc R U
C22 C -0.0675(13) 1.1484(14) 0.6505(12) 0.092(7) Uani 1 1 d . U
H22A H -0.100834 1.162288 0.625935 0.111 Uiso 1 1 calc R U
C23 C -0.0272(15) 1.1917(16) 0.7117(14) 0.117(8) Uani 1 1 d . U
H23A H -0.037477 1.230488 0.733416 0.140 Uiso 1 1 calc R U
C24 C 0.0330(13) 1.1781(12) 0.7446(11) 0.097(8) Uani 1 1 d . .
H24A H 0.068262 1.212272 0.785503 0.116 Uiso 1 1 calc R U
C25 C 0.1125(7) 1.1223(7) 0.8520(4) 0.055(4) Uani 1 1 d G U
C26 C 0.0455(6) 1.0832(7) 0.8773(6) 0.097(7) Uani 1 1 d G U
H26A H -0.000802 1.043185 0.847462 0.116 Uiso 1 1 calc R U
C27 C 0.0477(8) 1.1039(9) 0.9472(7) 0.123(8) Uani 1 1 d G U
H27A H 0.002827 1.077675 0.964134 0.147 Uiso 1 1 calc R U
C28 C 0.1168(10) 1.1636(9) 0.9918(4) 0.127(9) Uani 1 1 d G U
H28A H 0.118300 1.177464 1.038536 0.153 Uiso 1 1 calc R U
C29 C 0.1839(8) 1.2028(8) 0.9664(6) 0.106(7) Uani 1 1 d G U
H29A H 0.230146 1.242764 0.996266 0.128 Uiso 1 1 calc R U
C30 C 0.1817(6) 1.1821(7) 0.8965(6) 0.078(5) Uani 1 1 d G U
H30A H 0.226519 1.208275 0.879594 0.093 Uiso 1 1 calc R U
C31 C 0.2171(10) 0.9596(9) 0.9832(7) 0.048(4) Uani 1 1 d . .
C32 C 0.1651(12) 0.9816(11) 1.0117(9) 0.069(6) Uani 1 1 d . .
H32A H 0.123411 0.982561 0.983874 0.083 Uiso 1 1 calc R U
C33 C 0.1772(13) 1.0022(14) 1.0829(9) 0.087(8) Uani 1 1 d . .
H33A H 0.141507 1.014947 1.102508 0.104 Uiso 1 1 calc R U
C34 C 0.2367(16) 1.0042(15) 1.1232(10) 0.106(8) Uani 1 1 d . U
H34A H 0.242261 1.018344 1.170685 0.127 Uiso 1 1 calc R U
C35 C 0.2899(13) 0.9866(14) 1.0981(10) 0.094(7) Uani 1 1 d . U
H35A H 0.332385 0.988866 1.127772 0.113 Uiso 1 1 calc R U
C36 C 0.2814(12) 0.9651(12) 1.0282(9) 0.079(6) Uani 1 1 d . .
H36A H 0.319156 0.953996 1.010540 0.095 Uiso 1 1 calc R U
C37 C 0.1445(7) 0.8244(5) 0.8770(6) 0.057(4) Uani 1 1 d G U
C38 C 0.0617(7) 0.7915(8) 0.8674(7) 0.082(5) Uani 1 1 d G U
H38A H 0.036579 0.821993 0.866693 0.099 Uiso 1 1 calc R U
C39 C 0.0166(6) 0.7129(9) 0.8590(8) 0.126(8) Uani 1 1 d G U
H39A H -0.038797 0.690836 0.852582 0.151 Uiso 1 1 calc R U
C40 C 0.0541(10) 0.6673(5) 0.8600(9) 0.167(10) Uani 1 1 d G U
H40A H 0.023917 0.614699 0.854388 0.200 Uiso 1 1 calc R U
C41 C 0.1369(11) 0.7002(8) 0.8696(9) 0.158(9) Uani 1 1 d G U
H41A H 0.162008 0.669719 0.870302 0.190 Uiso 1 1 calc R U
C42 C 0.1820(7) 0.7788(8) 0.8780(8) 0.092(6) Uani 1 1 d G U
H42A H 0.237385 0.800876 0.884413 0.111 Uiso 1 1 calc R U
C43 C 0.4330(10) 1.3062(9) 0.8078(7) 0.047(4) Uani 1 1 d . .
C44 C 0.3943(12) 1.3469(11) 0.8376(9) 0.069(5) Uani 1 1 d . .
H44A H 0.339869 1.327602 0.820273 0.083 Uiso 1 1 calc R U
C45 C 0.4338(13) 1.4146(11) 0.8918(9) 0.077(6) Uani 1 1 d . .
H45A H 0.406887 1.439274 0.911505 0.092 Uiso 1 1 calc R U
C46 C 0.5101(14) 1.4403(13) 0.9124(10) 0.078(6) Uani 1 1 d . U
H46A H 0.537858 1.485858 0.947323 0.094 Uiso 1 1 calc R U
C47 C 0.5528(12) 1.4064(12) 0.8874(10) 0.083(7) Uani 1 1 d . .
H47A H 0.607228 1.427623 0.906001 0.100 Uiso 1 1 calc R U
C48 C 0.5138(11) 1.3386(11) 0.8330(10) 0.070(6) Uani 1 1 d . .
H48A H 0.542855 1.315904 0.814222 0.084 Uiso 1 1 calc R U
C49 C 0.3952(10) 1.2450(8) 0.6586(8) 0.044(4) Uani 1 1 d . .
C50 C 0.3327(11) 1.2441(9) 0.6150(9) 0.059(5) Uani 1 1 d . .
H50A H 0.283213 1.228454 0.626711 0.071 Uiso 1 1 calc R U
C51 C 0.3429(14) 1.2659(11) 0.5552(10) 0.080(6) Uani 1 1 d . U
H51A H 0.302542 1.268808 0.527560 0.097 Uiso 1 1 calc R U
C52 C 0.4175(15) 1.2837(12) 0.5373(10) 0.088(7) Uani 1 1 d . U
H52A H 0.425765 1.295874 0.495751 0.105 Uiso 1 1 calc R U
C53 C 0.4760(14) 1.2830(12) 0.5798(11) 0.082(6) Uani 1 1 d . .
H53A H 0.524708 1.295056 0.567300 0.099 Uiso 1 1 calc R U
C54 C 0.4662(11) 1.2644(10) 0.6432(9) 0.060(5) Uani 1 1 d . .
H54A H 0.507911 1.265748 0.673003 0.072 Uiso 1 1 calc R U
C55 C 0.3014(8) 0.9804(9) 0.4772(7) 0.039(4) Uani 1 1 d . .
C56 C 0.3009(10) 0.9303(10) 0.4184(8) 0.058(5) Uani 1 1 d . .
H56A H 0.303056 0.885626 0.421662 0.070 Uiso 1 1 calc R U
C57 C 0.2974(13) 0.9473(14) 0.3579(9) 0.078(6) Uani 1 1 d . .
H57A H 0.300134 0.914833 0.320222 0.094 Uiso 1 1 calc R U
C58 C 0.2903(13) 1.0084(16) 0.3484(9) 0.090(7) Uani 1 1 d . U
H58A H 0.286136 1.016312 0.304633 0.108 Uiso 1 1 calc R U
C59 C 0.2891(13) 1.0571(14) 0.4007(9) 0.086(7) Uani 1 1 d . U
H59A H 0.286677 1.100890 0.394627 0.103 Uiso 1 1 calc R U
C60 C 0.2916(11) 1.0429(11) 0.4659(10) 0.066(6) Uani 1 1 d . .
H60A H 0.286630 1.075373 0.502077 0.080 Uiso 1 1 calc R U
C61 C 0.3611(10) 0.9095(10) 0.5616(7) 0.049(4) Uani 1 1 d . .
C62 C 0.3281(11) 0.8356(10) 0.5691(9) 0.063(5) Uani 1 1 d . .
H62A H 0.275897 0.811903 0.575021 0.076 Uiso 1 1 calc R U
C63 C 0.3725(13) 0.7971(12) 0.5679(11) 0.087(7) Uani 1 1 d . .
H63A H 0.348439 0.746709 0.571430 0.105 Uiso 1 1 calc R U
C64 C 0.4508(14) 0.8295(14) 0.5618(10) 0.083(6) Uani 1 1 d . U
H64A H 0.479372 0.801964 0.562166 0.100 Uiso 1 1 calc R U
C65 C 0.4856(12) 0.9022(14) 0.5551(10) 0.081(6) Uani 1 1 d . U
H65A H 0.538104 0.924375 0.549781 0.097 Uiso 1 1 calc R U
C66 C 0.4440(10) 0.9442(10) 0.5562(9) 0.056(5) Uani 1 1 d . .
H66A H 0.469412 0.994861 0.553512 0.067 Uiso 1 1 calc R U
C67 C 0.4789(7) 0.9348(6) 0.8132(5) 0.045(4) Uani 1 1 d G U
C68 C 0.5065(7) 0.9124(6) 0.7570(4) 0.064(4) Uani 1 1 d G U
H68A H 0.505832 0.932763 0.719415 0.077 Uiso 1 1 calc R U
C69 C 0.5352(7) 0.8595(7) 0.7569(5) 0.081(5) Uani 1 1 d G U
H69A H 0.553677 0.844570 0.719281 0.097 Uiso 1 1 calc R U
C70 C 0.5362(8) 0.8291(6) 0.8131(6) 0.091(6) Uani 1 1 d G U
H70A H 0.555393 0.793717 0.813009 0.109 Uiso 1 1 calc R U
C71 C 0.5086(8) 0.8514(7) 0.8693(5) 0.081(5) Uani 1 1 d G U
H71A H 0.509265 0.831058 0.906870 0.097 Uiso 1 1 calc R U
C72 C 0.4799(7) 0.9043(7) 0.8694(4) 0.064(4) Uani 1 1 d G U
H72A H 0.461419 0.919252 0.907005 0.076 Uiso 1 1 calc R U
C73 C 0.5287(10) 1.0929(10) 0.8698(8) 0.052(4) Uani 1 1 d . U
C74 C 0.5912(12) 1.1341(12) 0.8431(10) 0.081(6) Uani 1 1 d . U
H74A H 0.589450 1.117621 0.796633 0.098 Uiso 1 1 calc R U
C75 C 0.6582(13) 1.2008(14) 0.8841(12) 0.105(8) Uani 1 1 d . U
H75A H 0.694996 1.233690 0.863443 0.125 Uiso 1 1 calc R U
C76 C 0.6700(14) 1.2182(14) 0.9554(12) 0.119(9) Uani 1 1 d . U
H76A H 0.718778 1.256370 0.983396 0.143 Uiso 1 1 calc R U
C77 C 0.6054(12) 1.1760(13) 0.9842(10) 0.090(6) Uani 1 1 d . U
H77A H 0.608317 1.192306 1.030992 0.108 Uiso 1 1 calc R U
C78 C 0.5351(11) 1.1078(11) 0.9421(8) 0.070(5) Uani 1 1 d . U
H78A H 0.496027 1.075471 0.961373 0.085 Uiso 1 1 calc R U
C79 C 0.3523(8) 1.0672(10) 0.9121(7) 0.045(4) Uani 1 1 d . .
C80 C 0.3655(9) 1.1341(9) 0.9509(7) 0.047(4) Uani 1 1 d . .
C81 C 0.3772(9) 1.1990(9) 0.9995(6) 0.037(4) Uani 1 1 d . .
C82 C 0.3352(10) 1.1884(9) 1.0518(7) 0.051(4) Uani 1 1 d . .
H82A H 0.297933 1.139530 1.052696 0.062 Uiso 1 1 calc R U
C83 C 0.3510(11) 1.2537(10) 1.1032(8) 0.056(5) Uani 1 1 d . .
H83A H 0.325259 1.248097 1.139704 0.067 Uiso 1 1 calc R U
C84 C 0.4046(10) 1.3265(8) 1.1002(7) 0.045(4) Uani 1 1 d . .
C85 C 0.4472(13) 1.3358(11) 1.0494(9) 0.079(6) Uani 1 1 d . .
H85A H 0.486620 1.384148 1.049506 0.095 Uiso 1 1 calc R U
C86 C 0.4302(12) 1.2719(11) 0.9987(8) 0.070(6) Uani 1 1 d . .
H86A H 0.455628 1.278231 0.962095 0.084 Uiso 1 1 calc R U
C87 C 0.3642(13) 1.4148(11) 1.1716(9) 0.071(6) Uani 1 1 d . .
C88 C 0.2867(14) 1.3856(13) 1.1400(14) 0.105(8) Uani 1 1 d . .
H88A H 0.262019 1.342317 1.102615 0.125 Uiso 1 1 calc R U
C89 C 0.2432(19) 1.4251(17) 1.1672(18) 0.179(13) Uani 1 1 d . U
H89A H 0.189450 1.407043 1.148053 0.215 Uiso 1 1 calc R U
C90 C 0.2834(19) 1.4886(16) 1.2210(16) 0.151(10) Uani 1 1 d . U
H90A H 0.255162 1.513321 1.237716 0.182 Uiso 1 1 calc R U
C91 C 0.3603(18) 1.5185(14) 1.2519(14) 0.119(8) Uani 1 1 d . U
H91A H 0.384254 1.563810 1.287208 0.143 Uiso 1 1 calc R U
C92 C 0.4052(16) 1.4815(11) 1.2311(11) 0.090(6) Uani 1 1 d . U
C93 C 0.4900(13) 1.4979(10) 1.2463(9) 0.072(6) Uani 1 1 d . .
C94 C 0.5550(14) 1.5526(12) 1.2958(10) 0.086(7) Uani 1 1 d . .
H94A H 0.550878 1.589750 1.327798 0.103 Uiso 1 1 calc R U
C95 C 0.6261(14) 1.5515(12) 1.2971(12) 0.107(9) Uani 1 1 d . .
H95A H 0.670841 1.589198 1.330193 0.128 Uiso 1 1 calc R U
C96 C 0.6342(14) 1.4958(16) 1.2506(15) 0.140(12) Uani 1 1 d . .
H96A H 0.683470 1.496142 1.254628 0.168 Uiso 1 1 calc R U
C97 C 0.5697(15) 1.4396(13) 1.1984(12) 0.106(8) Uani 1 1 d . .
H97A H 0.574489 1.404018 1.165197 0.127 Uiso 1 1 calc R U
C98 C 0.4976(12) 1.4411(10) 1.1999(9) 0.066(5) Uani 1 1 d . .
C99 C 0.2917(9) 0.8695(10) 0.7852(7) 0.050(4) Uani 1 1 d . U
C100 C 0.2734(10) 0.8058(10) 0.7439(9) 0.062(5) Uani 1 1 d . .
C101 C 0.2567(7) 0.7306(5) 0.7074(6) 0.053(4) Uani 1 1 d G U
C102 C 0.3140(7) 0.7065(7) 0.7191(7) 0.108(7) Uani 1 1 d G U
H10B H 0.359854 0.736836 0.753873 0.129 Uiso 1 1 calc R U
C103 C 0.3027(8) 0.6370(7) 0.6788(8) 0.121(8) Uani 1 1 d G U
H10C H 0.341032 0.620825 0.686603 0.145 Uiso 1 1 calc R U
C104 C 0.2342(9) 0.5916(6) 0.6268(8) 0.096(7) Uani 1 1 d G U
C105 C 0.1769(8) 0.6157(7) 0.6151(8) 0.170(11) Uani 1 1 d G U
H10D H 0.131029 0.585381 0.580323 0.204 Uiso 1 1 calc R U
C106 C 0.1882(7) 0.6852(7) 0.6554(8) 0.145(10) Uani 1 1 d G U
H10E H 0.149850 0.701392 0.647593 0.173 Uiso 1 1 calc R U
C107 C 0.1897(8) 0.4497(5) 0.6058(7) 0.076(5) Uani 1 1 d G U
C108 C 0.1622(9) 0.4327(7) 0.6644(6) 0.094(6) Uani 1 1 d G U
H10F H 0.161964 0.470891 0.698207 0.112 Uiso 1 1 calc R U
C109 C 0.1351(9) 0.3588(9) 0.6724(7) 0.126(8) Uani 1 1 d G U
H10G H 0.116688 0.347414 0.711513 0.151 Uiso 1 1 calc R U
C110 C 0.1355(9) 0.3017(6) 0.6218(8) 0.115(7) Uani 1 1 d G U
H11B H 0.117319 0.252238 0.627128 0.138 Uiso 1 1 calc R U
C111 C 0.1630(8) 0.3187(6) 0.5633(7) 0.094(6) Uani 1 1 d G U
H11C H 0.163226 0.280539 0.529437 0.113 Uiso 1 1 calc R U
C112 C 0.1901(8) 0.3927(7) 0.5553(6) 0.078(5) Uani 1 1 d G U
C113 C 0.2202(13) 0.4247(12) 0.5036(12) 0.094(6) Uani 1 1 d . U
C114 C 0.2287(18) 0.3947(16) 0.4376(14) 0.137(9) Uani 1 1 d . U
H11D H 0.211899 0.342556 0.420303 0.165 Uiso 1 1 calc R U
C115 C 0.263(2) 0.4465(18) 0.4005(16) 0.167(11) Uani 1 1 d . U
H11E H 0.278915 0.430214 0.361849 0.200 Uiso 1 1 calc R U
C116 C 0.276(2) 0.5261(17) 0.4177(15) 0.173(11) Uani 1 1 d . U
H11F H 0.284783 0.555786 0.386258 0.208 Uiso 1 1 calc R U
C117 C 0.2726(19) 0.5534(16) 0.4863(14) 0.156(10) Uani 1 1 d . U
H11H H 0.294349 0.605905 0.506078 0.187 Uiso 1 1 calc R U
C118 C 0.2388(16) 0.5040(13) 0.5219(13) 0.110(7) Uani 1 1 d . U

loop_
_atom_site_aniso_label
_atom_site_aniso_U_11
_atom_site_aniso_U_22
_atom_site_aniso_U_33
_atom_site_aniso_U_23
_atom_site_aniso_U_13
_atom_site_aniso_U_12
Au1 0.0348(4) 0.0284(3) 0.0417(3) 0.0119(3) 0.0081(2) 0.0173(3)
Au2 0.0413(4) 0.0323(4) 0.0703(4) 0.0208(3) 0.0159(3) 0.0217(3)
Au3 0.0366(4) 0.0389(4) 0.0450(3) 0.0084(3) 0.0098(3) 0.0168(3)
Pt1 0.0424(4) 0.0260(3) 0.0389(3) 0.0080(2) 0.0061(3) 0.0218(3)
Cl1 0.069(4) 0.117(6) 0.115(5) 0.037(5) 0.037(4) 0.046(4)
Cl01 0.057(3) 0.045(2) 0.0421(19) 0.0111(18) 0.0030(17) 0.031(2)
Cl2 0.094(5) 0.137(7) 0.110(5) 0.064(5) 0.066(4) 0.058(5)
P1 0.039(2) 0.029(2) 0.047(2) 0.0084(17) 0.0076(17) 0.0196(18)
P2 0.043(3) 0.033(2) 0.047(2) 0.0101(18) 0.0073(18) 0.025(2)
P3 0.051(3) 0.028(2) 0.0390(19) 0.0097(17) 0.0053(17) 0.0226(19)
P4 0.038(2) 0.028(2) 0.0409(19) 0.0092(16) 0.0105(16) 0.0198(18)
P5 0.040(3) 0.024(2) 0.051(2) 0.0126(18) 0.0147(18) 0.0146(18)
P6 0.038(2) 0.038(2) 0.044(2) 0.0069(18) 0.0122(18) 0.023(2)
P7 0.051(3) 0.030(2) 0.047(2) 0.0082(18) 0.0025(19) 0.028(2)
P8 0.040(2) 0.028(2) 0.042(2) 0.0096(17) 0.0048(17) 0.0225(19)
O1 0.122(18) 0.29(3) 0.21(2) 0.18(2) 0.078(16) 0.054(18)
O2 0.064(11) 0.146(18) 0.23(2) 0.044(15) 0.042(12) 0.068(12)
O3 0.071(12) 0.104(15) 0.145(15) 0.005(12) 0.013(10) 0.008(10)
O4 0.122(15) 0.114(15) 0.114(13) 0.011(11) 0.023(11) 0.053(12)
O5 0.068(13) 0.17(2) 0.22(2) 0.064(19) -0.003(14) -0.013(13)
O6 0.21(2) 0.23(3) 0.152(17) 0.087(17) 0.103(17) 0.16(2)
O7 0.21(2) 0.17(2) 0.135(16) 0.080(17) 0.058(15) 0.095(19)
O8 0.067(11) 0.162(19) 0.151(15) 0.039(13) 0.072(11) 0.010(11)
N1 0.101(13) 0.032(9) 0.081(10) -0.005(8) 0.010(9) 0.037(9)
N2 0.081(13) 0.042(10) 0.117(14) 0.001(10) 0.034(10) 0.033(9)
C1 0.032(9) 0.022(8) 0.050(8) 0.013(7) 0.016(6) 0.016(7)
C2 0.030(5) 0.031(5) 0.043(4) 0.018(4) 0.016(4) 0.013(4)
C3 0.031(5) 0.025(5) 0.048(5) 0.021(4) 0.018(5) 0.008(4)
C4 0.040(10) 0.026(9) 0.091(11) 0.039(8) 0.035(8) 0.025(7)
C5 0.012(6) 0.031(7) 0.041(6) 0.007(5) 0.008(5) 0.010(5)
C6 0.022(8) 0.031(8) 0.038(7) 0.006(6) 0.015(6) 0.009(6)
C7 0.036(10) 0.046(10) 0.053(9) -0.004(8) 0.004(7) 0.024(8)
C8 0.120(19) 0.047(13) 0.076(14) -0.009(11) -0.020(12) 0.033(13)
C9 0.13(2) 0.072(16) 0.104(16) -0.022(11) 0.011(13) 0.060(15)
C10 0.111(18) 0.043(14) 0.16(2) -0.001(11) 0.017(15) 0.039(13)
C11 0.105(17) 0.031(12) 0.17(2) 0.021(12) 0.058(16) 0.017(12)
C12 0.097(18) 0.057(15) 0.16(2) 0.044(16) 0.075(17) 0.037(13)
C13 0.055(8) 0.023(8) 0.049(7) 0.007(6) 0.008(6) 0.025(7)
C14 0.035(9) 0.055(11) 0.060(9) 0.024(7) 0.019(7) 0.020(8)
C15 0.069(10) 0.035(9) 0.055(9) 0.011(7) -0.004(7) 0.024(8)
C16 0.050(9) 0.062(12) 0.088(11) 0.012(8) -0.002(8) 0.038(9)
C17 0.065(10) 0.077(13) 0.076(10) 0.014(8) 0.015(8) 0.051(10)
C18 0.049(9) 0.050(10) 0.050(8) 0.016(7) 0.015(6) 0.029(8)
C19 0.065(12) 0.063(12) 0.065(11) 0.013(10) -0.010(9) 0.051(11)
C20 0.089(16) 0.069(14) 0.106(15) 0.037(13) 0.018(13) 0.064(13)
C21 0.068(14) 0.064(14) 0.052(10) 0.013(10) 0.001(9) 0.026(11)
C22 0.075(15) 0.109(18) 0.127(14) 0.058(12) 0.022(11) 0.063(13)
C23 0.119(11) 0.114(12) 0.135(11) 0.023(8) 0.020(8) 0.077(9)
C24 0.099(17) 0.056(14) 0.123(18) -0.002(13) -0.034(14) 0.048(13)
C25 0.068(10) 0.053(11) 0.061(8) 0.021(7) 0.014(6) 0.043(8)
C26 0.103(13) 0.096(15) 0.077(9) -0.002(10) 0.058(9) 0.035(10)
C27 0.140(16) 0.16(2) 0.069(10) 0.026(12) 0.045(11) 0.071(13)
C28 0.159(19) 0.16(2) 0.069(11) 0.004(11) 0.031(10) 0.093(15)
C29 0.117(14) 0.133(18) 0.067(9) -0.021(11) -0.007(9) 0.082(12)
C30 0.065(10) 0.108(14) 0.062(8) -0.005(9) -0.001(7) 0.056(9)
C31 0.059(12) 0.040(10) 0.048(9) 0.024(8) 0.017(8) 0.018(9)
C32 0.087(16) 0.068(14) 0.077(12) 0.033(11) 0.063(11) 0.042(12)
C33 0.087(17) 0.14(2) 0.043(10) 0.029(13) 0.025(10) 0.061(16)
C34 0.14(2) 0.12(2) 0.045(11) 0.006(12) 0.042(13) 0.050(16)
C35 0.083(17) 0.14(2) 0.068(13) 0.037(13) -0.009(10) 0.058(14)
C36 0.093(16) 0.086(16) 0.061(11) 0.029(11) -0.009(10) 0.048(13)
C37 0.069(9) 0.047(9) 0.057(9) 0.029(8) 0.001(8) 0.026(7)
C38 0.075(10) 0.065(11) 0.100(13) 0.053(11) 0.033(11) 0.012(9)
C39 0.116(14) 0.070(13) 0.143(17) 0.049(15) 0.004(15) -0.002(9)
C40 0.169(17) 0.036(12) 0.24(2) 0.039(17) 0.04(2) 0.006(10)
C41 0.173(17) 0.041(11) 0.26(2) 0.038(17) 0.06(2) 0.046(12)
C42 0.110(12) 0.053(10) 0.156(16) 0.072(12) 0.081(13) 0.045(9)
C43 0.058(12) 0.023(9) 0.049(9) 0.006(7) 0.010(8) 0.011(8)
C44 0.080(15) 0.047(12) 0.079(13) 0.019(11) 0.025(11) 0.025(11)
C45 0.098(17) 0.057(14) 0.074(13) 0.003(11) 0.029(12) 0.038(12)
C46 0.087(10) 0.062(9) 0.077(9) 0.013(7) 0.024(8) 0.027(8)
C47 0.057(14) 0.062(15) 0.083(14) 0.001(12) 0.014(11) -0.005(11)
C48 0.057(14) 0.053(13) 0.113(16) 0.038(12) 0.058(12) 0.023(11)
C49 0.056(12) 0.016(8) 0.062(10) 0.023(7) 0.019(9) 0.013(8)
C50 0.075(14) 0.017(9) 0.074(12) 0.020(9) 0.016(10) 0.009(8)
C51 0.112(17) 0.053(13) 0.067(12) 0.021(10) -0.002(11) 0.034(13)
C52 0.130(19) 0.055(14) 0.067(12) 0.035(11) 0.023(13) 0.026(14)
C53 0.107(19) 0.068(16) 0.085(15) 0.016(12) 0.051(14) 0.047(14)
C54 0.063(14) 0.037(11) 0.069(12) 0.013(9) -0.001(10) 0.018(9)
C55 0.022(8) 0.050(10) 0.048(8) 0.024(8) 0.023(7) 0.011(7)
C56 0.055(12) 0.050(12) 0.064(11) 0.018(9) 0.014(9) 0.018(9)
C57 0.094(17) 0.098(19) 0.050(11) 0.020(12) 0.027(10) 0.050(15)
C58 0.091(16) 0.14(2) 0.049(11) 0.036(12) 0.025(10) 0.061(16)
C59 0.107(16) 0.13(2) 0.070(11) 0.041(12) 0.030(12) 0.094(15)
C60 0.070(14) 0.078(15) 0.104(14) 0.072(13) 0.060(11) 0.053(12)
C61 0.044(11) 0.061(12) 0.044(8) 0.009(8) 0.006(7) 0.031(9)
C62 0.055(12) 0.042(12) 0.089(13) 0.009(10) 0.009(10) 0.025(9)
C63 0.081(16) 0.059(14) 0.127(18) 0.001(13) 0.004(14) 0.052(13)
C64 0.102(17) 0.113(16) 0.095(13) 0.048(14) 0.044(12) 0.089(15)
C65 0.059(14) 0.104(16) 0.109(14) 0.034(14) 0.035(11) 0.058(13)
C66 0.060(12) 0.043(11) 0.095(13) 0.040(10) 0.044(10) 0.037(9)
C67 0.057(10) 0.040(9) 0.047(7) 0.010(7) -0.002(7) 0.033(8)
C68 0.089(13) 0.066(12) 0.055(8) 0.016(8) 0.014(8) 0.051(10)
C69 0.105(14) 0.091(14) 0.058(9) -0.009(9) -0.009(9) 0.073(11)
C70 0.107(14) 0.090(14) 0.119(13) 0.032(11) 0.020(12) 0.083(12)
C71 0.108(14) 0.091(14) 0.091(11) 0.050(11) 0.024(10) 0.078(11)
C72 0.088(13) 0.069(12) 0.072(9) 0.040(9) 0.033(9) 0.058(10)
C73 0.048(9) 0.047(10) 0.057(7) 0.004(7) 0.005(7) 0.023(7)
C74 0.069(12) 0.068(13) 0.073(10) 0.007(9) 0.005(8) 0.010(9)
C75 0.065(13) 0.091(15) 0.098(11) 0.005(12) 0.008(10) -0.004(9)
C76 0.087(14) 0.096(17) 0.094(11) -0.012(12) -0.009(11) -0.004(11)
C77 0.079(13) 0.093(15) 0.064(9) 0.005(9) -0.015(8) 0.025(10)
C78 0.061(10) 0.074(12) 0.056(8) -0.017(8) 0.000(7) 0.031(8)
C79 0.019(8) 0.071(12) 0.034(7) 0.007(8) -0.007(6) 0.018(8)
C80 0.047(10) 0.027(9) 0.047(9) -0.007(7) 0.002(7) 0.009(7)
C81 0.037(9) 0.034(9) 0.034(7) -0.004(7) 0.009(6) 0.016(7)
C82 0.060(12) 0.030(10) 0.046(9) 0.007(8) 0.018(8) 0.004(8)
C83 0.080(13) 0.054(12) 0.048(9) 0.000(8) 0.017(9) 0.048(11)
C84 0.059(11) 0.012(8) 0.045(9) -0.011(7) -0.004(8) 0.010(7)
C85 0.117(19) 0.031(11) 0.089(14) 0.007(10) 0.047(13) 0.033(12)
C86 0.100(16) 0.044(12) 0.056(11) 0.003(9) 0.036(10) 0.024(11)
C87 0.090(16) 0.048(12) 0.069(12) -0.009(10) 0.033(11) 0.033(12)
C88 0.069(17) 0.066(16) 0.16(2) 0.007(16) 0.045(17) 0.024(13)
C89 0.15(2) 0.10(2) 0.25(3) -0.042(17) 0.074(18) 0.046(18)
C90 0.147(18) 0.089(18) 0.20(2) -0.023(14) 0.093(18) 0.048(16)
C91 0.149(17) 0.058(14) 0.145(18) 0.006(12) 0.105(15) 0.036(13)
C92 0.157(18) 0.025(10) 0.098(14) 0.021(10) 0.071(14) 0.040(12)
C93 0.102(17) 0.028(10) 0.075(13) -0.007(9) 0.024(12) 0.029(11)
C94 0.105(19) 0.051(14) 0.073(13) -0.006(11) -0.013(13) 0.028(13)
C95 0.097(19) 0.047(14) 0.114(19) -0.001(13) -0.057(15) 0.007(13)
C96 0.069(17) 0.11(2) 0.18(3) -0.06(2) -0.045(17) 0.040(15)
C97 0.11(2) 0.077(18) 0.120(19) -0.011(15) -0.005(16) 0.053(16)
C98 0.078(15) 0.023(10) 0.071(12) -0.005(9) 0.016(10) 0.008(9)
C99 0.047(8) 0.068(9) 0.049(7) 0.036(6) -0.001(5) 0.035(6)
C100 0.058(12) 0.038(10) 0.088(12) -0.011(9) 0.014(10) 0.032(9)
C101 0.042(9) 0.021(8) 0.088(11) 0.009(7) 0.014(7) 0.010(6)
C102 0.090(14) 0.049(11) 0.167(17) -0.028(10) -0.022(11) 0.052(10)
C103 0.119(16) 0.063(13) 0.161(18) -0.037(11) -0.027(12) 0.066(12)
C104 0.111(15) 0.027(10) 0.134(16) -0.016(9) -0.002(11) 0.041(10)
C105 0.083(15) 0.091(15) 0.26(2) -0.107(14) -0.049(13) 0.056(11)
C106 0.088(14) 0.071(14) 0.21(2) -0.081(13) -0.054(12) 0.048(11)
C107 0.092(14) 0.033(9) 0.089(11) -0.008(8) -0.006(10) 0.034(9)
C108 0.121(16) 0.050(10) 0.114(13) 0.008(10) 0.027(12) 0.050(12)
C109 0.18(2) 0.049(11) 0.126(15) 0.013(10) 0.030(14) 0.038(14)
C110 0.154(19) 0.047(11) 0.130(16) 0.005(10) 0.006(14) 0.048(13)
C111 0.079(14) 0.039(9) 0.151(15) -0.007(11) 0.015(12) 0.031(10)
C112 0.062(12) 0.041(9) 0.122(13) -0.012(9) 0.013(10) 0.032(9)
C113 0.086(14) 0.044(10) 0.130(14) -0.023(10) 0.045(12) 0.024(11)
C114 0.18(2) 0.074(14) 0.147(18) -0.010(11) 0.072(16) 0.054(16)
C115 0.23(2) 0.099(16) 0.161(18) -0.005(14) 0.116(18) 0.065(19)
C116 0.26(2) 0.084(15) 0.147(17) 0.006(14) 0.105(19) 0.048(19)
C117 0.22(2) 0.062(13) 0.159(18) 0.000(11) 0.117(18) 0.035(16)
C118 0.133(18) 0.049(11) 0.128(15) -0.006(10) 0.056(14) 0.030(13)

loop_
_atom_type_symbol
_atom_type_description
_atom_type_scat_dispersion_real
_atom_type_scat_dispersion_imag
_atom_type_scat_source
C C 0.0033 0.0016 'International Tables Vol C Tables 4.2.6.8 and 6.1.1.4'
H H 0.0000 0.0000 'International Tables Vol C Tables 4.2.6.8 and 6.1.1.4'
N N 0.0061 0.0033 'International Tables Vol C Tables 4.2.6.8 and 6.1.1.4'
O O 0.0106 0.0060 'International Tables Vol C Tables 4.2.6.8 and 6.1.1.4'
P P 0.1023 0.0942 'International Tables Vol C Tables 4.2.6.8 and 6.1.1.4'
Cl Cl 0.1484 0.1585 'International Tables Vol C Tables 4.2.6.8 and 6.1.1.4'
Pt Pt -1.7033 8.3905 'International Tables Vol C Tables 4.2.6.8 and 6.1.1.4'
Au Au -2.0133 8.8022 'International Tables Vol C Tables 4.2.6.8 and 6.1.1.4'

loop_
_geom_angle_atom_site_label_1
_geom_angle_atom_site_label_2
_geom_angle_atom_site_label_3
_geom_angle
P4 Au1 P8 179.52(14)
P4 Au1 Pt1 89.62(10)
P8 Au1 Pt1 90.24(9)
P4 Au1 Au2 90.53(10)
P8 Au1 Au2 89.19(10)
Pt1 Au1 Au2 127.15(4)
P4 Au1 Au3 90.05(10)
P8 Au1 Au3 90.41(10)
Pt1 Au1 Au3 122.34(3)
Au2 Au1 Au3 110.51(3)
P5 Au2 P2 168.79(13)
P5 Au2 Au1 91.92(10)
P2 Au2 Au1 92.01(10)
P6 Au3 P1 172.87(13)
P6 Au3 Au1 91.67(10)
P1 Au3 Au1 91.30(10)
C79 Pt1 C99 176.1(6)
C79 Pt1 P3 85.9(4)
C99 Pt1 P3 95.9(5)
C79 Pt1 P7 94.6(4)
C99 Pt1 P7 84.0(5)
P3 Pt1 P7 175.49(13)
C79 Pt1 Au1 90.6(4)
C99 Pt1 Au1 85.9(4)
P3 Pt1 Au1 92.38(9)
P7 Pt1 Au1 92.10(9)
O1 Cl1 O2 111.5(13)
O1 Cl1 O4 111.4(15)
O2 Cl1 O4 109.5(11)
O1 Cl1 O3 107.8(14)
O2 Cl1 O3 110.4(12)
O4 Cl1 O3 106.0(11)
O8 Cl2 O6 114.4(14)
O8 Cl2 O7 107.4(14)
O6 Cl2 O7 109.3(13)
O8 Cl2 O5 102.8(11)
O6 Cl2 O5 114.2(15)
O7 Cl2 O5 108.2(15)
C7 P1 C3 104.7(7)
C7 P1 C13 103.3(6)
C3 P1 C13 107.6(6)
C7 P1 Au3 116.4(5)
C3 P1 Au3 110.3(5)
C13 P1 Au3 113.7(4)
C1 P2 C19 102.3(7)
C1 P2 C25 104.7(6)
C19 P2 C25 105.3(7)
C1 P2 Au2 110.5(4)
C19 P2 Au2 118.7(6)
C25 P2 Au2 113.8(4)
C37 P3 C2 106.3(6)
C37 P3 C31 101.3(7)
C2 P3 C31 102.8(7)
C37 P3 Pt1 118.6(5)
C2 P3 Pt1 111.1(5)
C31 P3 Pt1 115.2(6)
C1 P4 C3 108.1(7)
C1 P4 C2 107.0(6)
C3 P4 C2 107.2(6)
C1 P4 Au1 113.2(5)
C3 P4 Au1 109.1(5)
C2 P4 Au1 112.2(5)
C43 P5 C6 102.0(7)
C43 P5 C49 106.0(7)
C6 P5 C49 106.8(7)
C43 P5 Au2 115.2(6)
C6 P5 Au2 112.6(5)
C49 P5 Au2 113.4(6)
C61 P6 C4 107.7(7)
C61 P6 C55 104.7(7)
C4 P6 C55 100.4(7)
C61 P6 Au3 113.9(6)
C4 P6 Au3 111.2(5)
C55 P6 Au3 117.7(5)
C73 P7 C5 105.0(7)
C73 P7 C67 103.1(7)
C5 P7 C67 102.5(5)
C73 P7 Pt1 119.4(6)
C5 P7 Pt1 111.7(4)
C67 P7 Pt1 113.5(4)
C5 P8 C6 107.9(6)
C5 P8 C4 106.7(6)
C6 P8 C4 106.7(6)
C5 P8 Au1 111.8(5)
C6 P8 Au1 111.6(4)
C4 P8 Au1 111.9(5)
C87 N1 C98 112.4(15)
C87 N1 C84 123.3(16)
C98 N1 C84 124.3(15)
C107 N2 C118 109.9(16)
C107 N2 C104 126.7(15)
C118 N2 C104 123.4(18)
P4 C1 P2 116.7(7)
P4 C2 P3 114.0(7)
P4 C3 P1 114.6(7)
P6 C4 P8 114.1(7)
P8 C5 P7 115.5(6)
P8 C6 P5 112.9(7)
C8 C7 C12 116.2(19)
C8 C7 P1 120.8(16)
C12 C7 P1 122.7(13)
C7 C8 C9 119(2)
C10 C9 C8 120(2)
C11 C10 C9 122(3)
C10 C11 C12 120(3)
C11 C12 C7 122(2)
C14 C13 C18 120.0
C14 C13 P1 117.3(6)
C18 C13 P1 122.7(6)
C15 C14 C13 120.0
C14 C15 C16 120.0
C17 C16 C15 120.0
C18 C17 C16 120.0
C17 C18 C13 120.0
C20 C19 C24 120.1(15)
C20 C19 P2 122.6(13)
C24 C19 P2 117.0(13)
C21 C20 C19 119.2(17)
C20 C21 C22 118.6(18)
C23 C22 C21 124(2)
C22 C23 C24 118(2)
C19 C24 C23 119(2)
C26 C25 C30 120.0
C26 C25 P2 122.2(7)
C30 C25 P2 117.8(7)
C27 C26 C25 120.0
C26 C27 C28 120.0
C27 C28 C29 120.0
C28 C29 C30 120.0
C29 C30 C25 120.0
C32 C31 C36 117.6(17)
C32 C31 P3 123.2(13)
C36 C31 P3 119.2(14)
C33 C32 C31 118.0(19)
C34 C33 C32 122(2)
C33 C34 C35 121.6(19)
C34 C35 C36 119.3(19)
C35 C36 C31 121(2)
C38 C37 C42 120.0
C38 C37 P3 121.7(8)
C42 C37 P3 118.3(8)
C37 C38 C39 120.0
C38 C39 C40 120.0
C39 C40 C41 120.0
C42 C41 C40 120.0
C41 C42 C37 120.0
C48 C43 C44 116.0(16)
C48 C43 P5 123.3(14)
C44 C43 P5 120.7(14)
C45 C44 C43 123.6(19)
C46 C45 C44 115.6(19)
C45 C46 C47 125(2)
C46 C47 C48 119(2)
C43 C48 C47 119.8(17)
C54 C49 C50 121.8(16)
C54 C49 P5 120.2(13)
C50 C49 P5 118.0(13)
C51 C50 C49 121.1(19)
C50 C51 C52 117.2(19)
C53 C52 C51 120(2)
C52 C53 C54 122(2)
C49 C54 C53 117.5(17)
C60 C55 C56 115.7(14)
C60 C55 P6 122.1(12)
C56 C55 P6 122.0(13)
C57 C56 C55 119.6(18)
C56 C57 C58 123.8(19)
C59 C58 C57 120.0(19)
C58 C59 C60 120(2)
C55 C60 C59 121.0(17)
C62 C61 C66 117.0(15)
C62 C61 P6 121.0(14)
C66 C61 P6 122.0(13)
C63 C62 C61 120.0(19)
C62 C63 C64 123(2)
C65 C64 C63 118.6(19)
C64 C65 C66 121(2)
C65 C66 C61 120.2(18)
C68 C67 C72 120.0
C68 C67 P7 122.9(6)
C72 C67 P7 117.1(6)
C67 C68 C69 120.0
C70 C69 C68 120.0
C69 C70 C71 120.0
C70 C71 C72 120.0
C71 C72 C67 120.0
C74 C73 C78 120.7(17)
C74 C73 P7 122.3(13)
C78 C73 P7 115.7(14)
C73 C74 C75 121(2)
C76 C75 C74 120(2)
C75 C76 C77 118(2)
C76 C77 C78 121.1(19)
C73 C78 C77 116.5(19)
C80 C79 Pt1 174.2(11)
C79 C80 C81 171.6(17)
C86 C81 C80 122.3(14)
C86 C81 C82 119.6(14)
C80 C81 C82 118.1(15)
C81 C82 C83 117.9(15)
C84 C83 C82 120.6(15)
C85 C84 C83 120.7(14)
C85 C84 N1 120.2(15)
C83 C84 N1 118.8(15)
C86 C85 C84 118.1(18)
C85 C86 C81 122.8(17)
C88 C87 N1 130.4(18)
C88 C87 C92 124(2)
N1 C87 C92 105.9(19)
C87 C88 C89 117(2)
C90 C89 C88 118(3)
C91 C90 C89 125(3)
C90 C91 C92 120(3)
C91 C92 C87 116(2)
C91 C92 C93 137(2)
C87 C92 C93 106.5(17)
C94 C93 C98 119(2)
C94 C93 C92 132.4(18)
C98 C93 C92 108.2(17)
C93 C94 C95 118(2)
C94 C95 C96 122.5(19)
C97 C96 C95 121(2)
C98 C97 C96 115(2)
C97 C98 N1 129.1(17)
C97 C98 C93 123.7(19)
N1 C98 C93 107.0(18)
C100 C99 Pt1 178.0(13)
C99 C100 C101 170.4(18)
C102 C101 C106 120.0
C102 C101 C100 119.1(10)
C106 C101 C100 120.5(10)
C103 C102 C101 120.0
C102 C103 C104 120.0
C105 C104 C103 120.0
C105 C104 N2 120.9(11)
C103 C104 N2 119.1(11)
C104 C105 C106 120.0
C105 C106 C101 120.0
N2 C107 C108 131.3(11)
N2 C107 C112 108.7(11)
C108 C107 C112 120.0
C107 C108 C109 120.0
C110 C109 C108 120.0
C109 C110 C111 120.0
C110 C111 C112 120.0
C113 C112 C111 131.9(12)
C113 C112 C107 108.1(12)
C111 C112 C107 120.0
C112 C113 C114 134(2)
C112 C113 C118 108.3(17)
C114 C113 C118 117(2)
C115 C114 C113 117(2)
C114 C115 C116 125(2)
C117 C116 C115 114(3)
C118 C117 C116 120(3)
C117 C118 N2 130(2)
C117 C118 C113 125(2)
N2 C118 C113 105(2)

loop_
_geom_bond_atom_site_label_1
_geom_bond_atom_site_label_2
_geom_bond_distance
Au1 P4 2.268(4)
Au1 P8 2.272(4)
Au1 Pt1 2.9619(10)
Au1 Au2 2.9653(10)
Au1 Au3 2.9769(16)
Au2 P5 2.320(4)
Au2 P2 2.325(4)
Au3 P6 2.313(4)
Au3 P1 2.320(4)
Pt1 C79 1.950(16)
Pt1 C99 1.952(18)
Pt1 P3 2.305(4)
Pt1 P7 2.310(4)
Cl1 O1 1.358(18)
Cl1 O2 1.390(15)
Cl1 O4 1.434(17)
Cl1 O3 1.434(16)
Cl2 O8 1.344(14)
Cl2 O6 1.36(2)
Cl2 O7 1.41(2)
Cl2 O5 1.48(2)
P1 C7 1.809(17)
P1 C3 1.825(13)
P1 C13 1.828(8)
P2 C1 1.818(14)
P2 C19 1.819(14)
P2 C25 1.831(9)
P3 C37 1.772(10)
P3 C2 1.829(13)
P3 C31 1.832(15)
P4 C1 1.789(12)
P4 C3 1.810(14)
P4 C2 1.816(13)
P5 C43 1.808(15)
P5 C6 1.837(13)
P5 C49 1.846(15)
P6 C61 1.777(16)
P6 C4 1.811(16)
P6 C55 1.823(14)
P7 C73 1.799(17)
P7 C5 1.820(12)
P7 C67 1.823(8)
P8 C5 1.813(12)
P8 C6 1.830(14)
P8 C4 1.841(15)
N1 C87 1.41(2)
N1 C98 1.41(2)
N1 C84 1.453(18)
N2 C107 1.354(18)
N2 C118 1.41(3)
N2 C104 1.466(16)
C7 C8 1.31(2)
C7 C12 1.43(2)
C8 C9 1.43(3)
C9 C10 1.35(3)
C10 C11 1.22(3)
C11 C12 1.38(3)
C13 C14 1.3900
C13 C18 1.3900
C14 C15 1.3900
C15 C16 1.3900
C16 C17 1.3900
C17 C18 1.3900
C19 C20 1.38(2)
C19 C24 1.39(2)
C20 C21 1.36(2)
C21 C22 1.39(3)
C22 C23 1.30(3)
C23 C24 1.42(3)
C25 C26 1.3900
C25 C30 1.3900
C26 C27 1.3900
C27 C28 1.3900
C28 C29 1.3900
C29 C30 1.3900
C31 C32 1.39(2)
C31 C36 1.39(2)
C32 C33 1.39(2)
C33 C34 1.30(3)
C34 C35 1.34(3)
C35 C36 1.37(2)
C37 C38 1.3900
C37 C42 1.3900
C38 C39 1.3900
C39 C40 1.3900
C40 C41 1.3900
C41 C42 1.3900
C43 C48 1.37(2)
C43 C44 1.42(2)
C44 C45 1.41(2)
C45 C46 1.30(3)
C46 C47 1.35(3)
C47 C48 1.41(2)
C49 C54 1.33(2)
C49 C50 1.39(2)
C50 C51 1.37(2)
C51 C52 1.42(3)
C52 C53 1.34(3)
C53 C54 1.41(2)
C55 C60 1.40(2)
C55 C56 1.41(2)
C56 C57 1.33(2)
C57 C58 1.34(3)
C58 C59 1.31(3)
C59 C60 1.40(2)
C61 C62 1.38(2)
C61 C66 1.45(2)
C62 C63 1.37(2)
C63 C64 1.37(3)
C64 C65 1.35(3)
C65 C66 1.39(2)
C67 C68 1.3900
C67 C72 1.3900
C68 C69 1.3900
C69 C70 1.3900
C70 C71 1.3900
C71 C72 1.3900
C73 C74 1.36(2)
C73 C78 1.42(2)
C74 C75 1.40(3)
C75 C76 1.39(3)
C76 C77 1.42(3)
C77 C78 1.45(2)
C79 C80 1.32(2)
C80 C81 1.392(18)
C81 C86 1.37(2)
C81 C82 1.392(19)
C82 C83 1.40(2)
C83 C84 1.39(2)
C84 C85 1.37(2)
C85 C86 1.37(2)
C87 C88 1.35(3)
C87 C92 1.46(3)
C88 C89 1.46(3)
C89 C90 1.36(4)
C90 C91 1.33(4)
C91 C92 1.41(3)
C92 C93 1.48(3)
C93 C94 1.36(3)
C93 C98 1.41(2)
C94 C95 1.36(3)
C95 C96 1.40(3)
C96 C97 1.39(3)
C97 C98 1.39(3)
C99 C100 1.26(2)
C100 C101 1.427(17)
C101 C102 1.3900
C101 C106 1.3900
C102 C103 1.3900
C103 C104 1.3900
C104 C105 1.3900
C105 C106 1.3900
C107 C108 1.3900
C107 C112 1.3900
C108 C109 1.3900
C109 C110 1.3900
C110 C111 1.3900
C111 C112 1.3900
C112 C113 1.38(2)
C113 C114 1.42(3)
C113 C118 1.43(3)
C114 C115 1.37(4)
C115 C116 1.47(4)
C116 C117 1.41(3)
C117 C118 1.32(3)

loop_
_platon_squeeze_void_nr
_platon_squeeze_void_average_x
_platon_squeeze_void_average_y
_platon_squeeze_void_average_z
_platon_squeeze_void_volume
_platon_squeeze_void_count_electrons
_platon_squeeze_void_content
1 0.000 0.500 1.000 1419 331 ' '
2 0.500 0.500 0.500 410 59 ' '
